data_2020204
loop_
_publ_author_name
'Tailor, Sanjay M.'
'Patel, Urmila H.'

_publ_section_title
;
 Hirshfeld surface analysis of sulfameter (polymorph III), sulfameter
 dioxane monosolvate and sulfameter tetrahydrofuran monosolvate, all at
 296K
;
_journal_coeditor_code CU3084
_journal_issue 11
_journal_name_full 'Acta Crystallographica Section C'
_journal_page_first
;
;
_journal_paper_doi 10.1107/S2053229615017520
_journal_volume 71
_journal_year 2015
_chemical_formula_iupac 'C11 H12 N4 O3 S'
_chemical_formula_moiety 'C11 H12 N4 O3 S'
_chemical_formula_sum 'C11 H12 N4 O3 S'
_chemical_formula_weight 280.31
_chemical_name_common 'sulfameter III'
_chemical_name_systematic
;
4-Amino-<i>N</i>-(5-methoxypyrimidin-2-yl)benzenesulfonamide
;
_space_group_crystal_system monoclinic
_space_group_IT_number 14
_space_group_name_Hall '-P 2yn'
_space_group_name_H-M_alt 'P 1 21/n 1'
_symmetry_space_group_name_Hall '-P 2yn'
_symmetry_space_group_name_H-M 'P 1 21/n 1'
_atom_sites_solution_hydrogens mixed
_audit_creation_method SHELXL2013
_cell_angle_alpha 90
_cell_angle_beta 109.7300(10)
_cell_angle_gamma 90
_cell_formula_units_Z 8
_cell_length_a 8.3560(3)
_cell_length_b 26.8244(10)
_cell_length_c 11.8293(4)
_cell_measurement_reflns_used 8253
_cell_measurement_temperature 296(2)
_cell_measurement_theta_max 26.75
_cell_measurement_theta_min 2.38
_cell_volume 2495.82(16)
_computing_cell_refinement
;
SAINT (Bruker, 2008)
;
_computing_data_collection
;
APEX2 (Bruker, 2008)
;
_computing_data_reduction
;
SAINT (Bruker, 2008)
;
_computing_molecular_graphics
;
ORTEP 3 for Windows (Farrugia, 2012) and PLATON (Spek, 2009)
;
_computing_publication_material
;
publCIF (Westrip, 2010)
;
_computing_structure_refinement
;
SHELXL2013 (Sheldrick, 2008)
;
_computing_structure_solution
;
SHELXS2013 (Sheldrick, 2008)
;
_diffrn_ambient_temperature 296(2)
_diffrn_measured_fraction_theta_full 1.000
_diffrn_measured_fraction_theta_max 0.998
_diffrn_measurement_device_type 'Bruker APEXII CCD area-detector'
_diffrn_measurement_method '\f and \w'
_diffrn_radiation_monochromator graphite
_diffrn_radiation_type MoK\a
_diffrn_radiation_wavelength 0.71073
_diffrn_reflns_av_R_equivalents 0.0276
_diffrn_reflns_limit_h_max 10
_diffrn_reflns_limit_h_min -9
_diffrn_reflns_limit_k_max 34
_diffrn_reflns_limit_k_min -34
_diffrn_reflns_limit_l_max 15
_diffrn_reflns_limit_l_min -15
_diffrn_reflns_number 22168
_diffrn_reflns_theta_full 25.242
_diffrn_reflns_theta_max 27.525
_diffrn_reflns_theta_min 1.518
_diffrn_standards_number 0
_exptl_absorpt_coefficient_mu 0.270
_exptl_absorpt_correction_type none
_exptl_crystal_colour colourless
_exptl_crystal_density_diffrn 1.492
_exptl_crystal_description needle
_exptl_crystal_F_000 1168
_exptl_crystal_size_max 0.44
_exptl_crystal_size_mid 0.14
_exptl_crystal_size_min 0.11
_refine_diff_density_max 0.248
_refine_diff_density_min -0.410
_refine_ls_extinction_method none
_refine_ls_goodness_of_fit_ref 1.030
_refine_ls_hydrogen_treatment mixed
_refine_ls_matrix_type full
_refine_ls_number_parameters 351
_refine_ls_number_reflns 5741
_refine_ls_number_restraints 0
_refine_ls_restrained_S_all 1.030
_refine_ls_R_factor_all 0.0572
_refine_ls_R_factor_gt 0.0405
_refine_ls_shift/su_max 0.000
_refine_ls_shift/su_mean 0.000
_refine_ls_structure_factor_coef Fsqd
_refine_ls_weighting_details 'w = 1/[\s^2^(Fo^2^)+(0.0518P)^2^+0.7408P] where P=(Fo^2^+2Fc^2^)/3'
_refine_ls_weighting_scheme calc
_refine_ls_wR_factor_gt 0.1002
_refine_ls_wR_factor_ref 0.1108
_reflns_number_gt 4408
_reflns_number_total 5741
_reflns_threshold_expression I>2\s(I)
_cod_data_source_file cu3084sup1.cif
_cod_data_source_block 1
_cod_original_cell_volume 2495.82(15)
_cod_database_code 2020204
_shelx_space_group_comment
;
The symmetry employed for this shelxl refinement is uniquely defined
by the following loop, which should always be used as a source of
symmetry information in preference to the above space-group names.
They are only intended as comments.
;
_shelxl_version_number .2013

loop_
_space_group_symop_operation_xyz
'x, y, z'
'-x+1/2, y+1/2, -z+1/2'
'-x, -y, -z'
'x-1/2, -y-1/2, z-1/2'

loop_
_atom_site_type_symbol
_atom_site_label
_atom_site_fract_x
_atom_site_fract_y
_atom_site_fract_z
_atom_site_U_iso_or_equiv
_atom_site_adp_type
_atom_site_calc_flag
_atom_site_occupancy
S S1A 0.57849(6) 0.06562(2) 0.28039(4) 0.04237(13) Uani d 1
S S1B 1.56103(6) 0.22290(2) 1.02391(4) 0.04458(14) Uani d 1
O O1A 0.63703(17) 0.10872(5) 0.23303(12) 0.0538(4) Uani d 1
O O1B 1.5747(2) 0.24355(5) 0.91703(13) 0.0614(4) Uani d 1
O O2A 0.69895(16) 0.03786(5) 0.37313(12) 0.0544(4) Uani d 1
O O2B 1.70381(18) 0.22474(6) 1.13295(14) 0.0621(4) Uani d 1
O O3A 0.16250(19) -0.14323(5) 0.14340(12) 0.0572(4) Uani d 1
O O3B 0.99352(17) 0.07521(5) 0.66748(12) 0.0525(3) Uani d 1
N N1A 0.4961(2) 0.03061(6) 0.16132(15) 0.0433(4) Uani d 1
N N1B 1.5257(2) 0.16241(6) 1.00524(15) 0.0430(4) Uani d 1
N N2A 0.2910(2) -0.02395(6) 0.05143(14) 0.0496(4) Uani d 1
N N2B 1.2940(2) 0.16795(6) 0.82774(13) 0.0458(4) Uani d 1
N N3A 0.4376(2) -0.03955(6) 0.25758(14) 0.0470(4) Uani d 1
N N3B 1.35942(18) 0.09280(5) 0.94062(13) 0.0390(3) Uani d 1
N N4A 0.0066(2) 0.12458(7) 0.43647(16) 0.0628(5) Uani d 1
H H4A1 0.0008 0.1142 0.5038 0.075 Uiso calc 1
H H4A2 -0.0717 0.1436 0.3911 0.075 Uiso calc 1
N N4B 0.9688(2) 0.30532(7) 1.12390(19) 0.0650(5) Uani d 1
H H4B1 0.8932 0.3226 1.0709 0.078 Uiso calc 1
H H4B2 0.9589 0.3000 1.1929 0.078 Uiso calc 1
C C1A 0.4125(2) 0.08333(7) 0.32901(15) 0.0392(4) Uani d 1
C C1B 1.3840(2) 0.24826(7) 1.04925(16) 0.0385(4) Uani d 1
C C2A 0.4025(2) 0.06627(7) 0.43725(16) 0.0426(4) Uani d 1
H H2A 0.4869 0.0454 0.4857 0.051 Uiso calc 1
C C2B 1.3677(3) 0.24059(7) 1.16124(17) 0.0476(5) Uani d 1
H H2B 1.4506 0.2228 1.2200 0.057 Uiso calc 1
C C3A 0.2693(3) 0.07991(7) 0.47310(16) 0.0449(4) Uani d 1
H H3A 0.2647 0.0685 0.5462 0.054 Uiso calc 1
C C3B 1.2294(3) 0.25916(8) 1.18507(18) 0.0521(5) Uani d 1
H H3B 1.2187 0.2536 1.2598 0.063 Uiso calc 1
C C4A 0.1400(2) 0.11077(7) 0.40163(16) 0.0448(4) Uani d 1
C C4B 1.1049(3) 0.28621(7) 1.09833(18) 0.0455(5) Uani d 1
C C5A 0.1537(3) 0.12903(9) 0.29455(19) 0.0579(5) Uani d 1
H H5A 0.0716 0.1508 0.2474 0.070 Uiso calc 1
C C5B 1.1241(3) 0.29421(7) 0.98759(18) 0.0505(5) Uani d 1
H H5B 1.0432 0.3128 0.9294 0.061 Uiso calc 1
C C6A 0.2868(3) 0.11520(8) 0.25824(18) 0.0542(5) Uani d 1
H H6A 0.2931 0.1271 0.1861 0.065 Uiso calc 1
C C6B 1.2617(3) 0.27489(7) 0.96275(17) 0.0468(5) Uani d 1
H H6B 1.2719 0.2799 0.8876 0.056 Uiso calc 1
C C7A 0.4025(2) -0.01308(6) 0.15746(15) 0.0382(4) Uani d 1
C C7B 1.3855(2) 0.14026(6) 0.91969(15) 0.0357(4) Uani d 1
C C8A 0.0450(3) -0.16135(9) 0.0348(2) 0.0612(6) Uani d 1
H H8A3 0.0018 -0.1930 0.0489 0.092 Uiso calc 1
H H8A2 0.1008 -0.1651 -0.0236 0.092 Uiso calc 1
H H8A1 -0.0473 -0.1382 0.0054 0.092 Uiso calc 1
C C8B 0.9616(3) 0.02293(8) 0.6725(2) 0.0598(6) Uani d 1
H H8B1 0.8647 0.0137 0.6047 0.090 Uiso calc 1
H H8B3 0.9396 0.0156 0.7453 0.090 Uiso calc 1
H H8B2 1.0592 0.0045 0.6709 0.090 Uiso calc 1
C C9A 0.2089(3) -0.06759(7) 0.04385(18) 0.0513(5) Uani d 1
H H9A 0.1303 -0.0771 -0.0296 0.062 Uiso calc 1
C C9B 1.1645(3) 0.14472(7) 0.74758(17) 0.0468(4) Uani d 1
H H9B 1.0953 0.1628 0.6822 0.056 Uiso calc 1
C C10A 0.2371(2) -0.09854(7) 0.14069(17) 0.0430(4) Uani d 1
C C10B 1.1277(2) 0.09482(7) 0.75701(15) 0.0388(4) Uani d 1
C C11A 0.3532(3) -0.08202(7) 0.24761(18) 0.0495(5) Uani d 1
H H11A 0.3731 -0.1017 0.3158 0.059 Uiso calc 1
C C11B 1.2300(2) 0.06991(6) 0.85685(16) 0.0404(4) Uani d 1
H H11B 1.2091 0.0364 0.8666 0.049 Uiso calc 1
H H1A 0.464(3) 0.0458(8) 0.1006(19) 0.049(6) Uiso d 1
H H1B 1.566(3) 0.1474(8) 1.067(2) 0.055(7) Uiso d 1

loop_
_atom_site_aniso_label
_atom_site_aniso_U_11
_atom_site_aniso_U_22
_atom_site_aniso_U_33
_atom_site_aniso_U_12
_atom_site_aniso_U_13
_atom_site_aniso_U_23
S1A 0.0388(2) 0.0458(3) 0.0358(2) -0.00306(19) 0.00378(18) 0.00431(19)
S1B 0.0485(3) 0.0447(3) 0.0471(3) -0.0149(2) 0.0248(2) -0.0106(2)
O1A 0.0507(8) 0.0568(9) 0.0468(8) -0.0162(6) 0.0071(6) 0.0058(7)
O1B 0.0831(10) 0.0546(9) 0.0674(10) -0.0170(8) 0.0527(9) -0.0045(7)
O2A 0.0420(7) 0.0640(9) 0.0468(8) 0.0060(6) 0.0012(6) 0.0111(7)
O2B 0.0454(8) 0.0724(10) 0.0652(10) -0.0215(7) 0.0143(7) -0.0222(8)
O3A 0.0679(9) 0.0459(8) 0.0506(8) -0.0111(7) 0.0107(7) 0.0017(7)
O3B 0.0544(8) 0.0478(8) 0.0439(7) -0.0084(6) 0.0015(6) -0.0028(6)
N1A 0.0519(9) 0.0419(9) 0.0338(8) -0.0030(7) 0.0115(7) 0.0045(7)
N1B 0.0460(9) 0.0414(9) 0.0390(9) -0.0056(7) 0.0108(7) -0.0034(7)
N2A 0.0601(10) 0.0465(9) 0.0358(8) -0.0049(8) 0.0080(8) 0.0045(7)
N2B 0.0595(10) 0.0363(8) 0.0371(8) -0.0048(7) 0.0104(7) 0.0023(7)
N3A 0.0572(10) 0.0421(9) 0.0363(8) -0.0018(7) 0.0086(7) 0.0054(7)
N3B 0.0427(8) 0.0336(8) 0.0385(8) -0.0007(6) 0.0110(7) 0.0002(6)
N4A 0.0605(11) 0.0749(13) 0.0542(11) 0.0116(9) 0.0211(9) 0.0054(10)
N4B 0.0673(12) 0.0543(11) 0.0854(14) 0.0022(9) 0.0416(11) -0.0069(10)
C1A 0.0438(9) 0.0366(9) 0.0303(8) -0.0021(8) 0.0036(7) 0.0006(7)
C1B 0.0493(10) 0.0347(9) 0.0358(9) -0.0103(8) 0.0200(8) -0.0070(7)
C2A 0.0504(10) 0.0360(10) 0.0329(9) 0.0024(8) 0.0030(8) 0.0039(7)
C2B 0.0590(12) 0.0512(12) 0.0354(10) 0.0023(9) 0.0195(9) 0.0023(8)
C3A 0.0607(12) 0.0391(10) 0.0316(9) -0.0040(9) 0.0113(9) 0.0017(8)
C3B 0.0750(14) 0.0509(12) 0.0420(11) -0.0030(10) 0.0349(11) -0.0006(9)
C4A 0.0491(10) 0.0422(10) 0.0389(10) -0.0035(8) 0.0094(8) -0.0046(8)
C4B 0.0539(11) 0.0333(9) 0.0548(12) -0.0098(8) 0.0255(10) -0.0107(9)
C5A 0.0566(12) 0.0676(14) 0.0444(11) 0.0185(11) 0.0102(10) 0.0180(10)
C5B 0.0593(12) 0.0430(11) 0.0475(11) -0.0003(9) 0.0159(10) 0.0018(9)
C6A 0.0573(12) 0.0649(14) 0.0362(10) 0.0106(10) 0.0102(9) 0.0181(9)
C6B 0.0653(12) 0.0433(11) 0.0353(10) -0.0090(9) 0.0213(9) -0.0005(8)
C7A 0.0427(9) 0.0370(9) 0.0353(9) 0.0054(7) 0.0138(8) -0.0004(7)
C7B 0.0398(9) 0.0361(9) 0.0332(9) -0.0015(7) 0.0151(7) -0.0038(7)
C8A 0.0604(13) 0.0595(14) 0.0608(14) -0.0134(11) 0.0165(11) -0.0109(11)
C8B 0.0579(12) 0.0437(12) 0.0694(14) -0.0092(10) 0.0105(11) -0.0132(11)
C9A 0.0579(12) 0.0498(12) 0.0387(10) -0.0046(9) 0.0065(9) -0.0011(9)
C9B 0.0579(11) 0.0415(10) 0.0350(10) -0.0003(9) 0.0077(9) 0.0048(8)
C10A 0.0495(10) 0.0366(10) 0.0441(10) 0.0033(8) 0.0174(9) 0.0001(8)
C10B 0.0417(9) 0.0397(10) 0.0336(9) -0.0017(8) 0.0109(8) -0.0026(8)
C11A 0.0609(12) 0.0421(11) 0.0402(10) 0.0003(9) 0.0101(9) 0.0082(9)
C11B 0.0458(10) 0.0314(9) 0.0423(10) -0.0024(8) 0.0125(8) -0.0011(8)

loop_
_atom_type_symbol
_atom_type_description
_atom_type_scat_dispersion_real
_atom_type_scat_dispersion_imag
_atom_type_scat_source
C C 0.0030 0.0020 'International Tables Vol C Tables 4.2.6.8 and 6.1.1.4'
H H 0.0000 0.0000 'International Tables Vol C Tables 4.2.6.8 and 6.1.1.4'
N N 0.0060 0.0030 'International Tables Vol C Tables 4.2.6.8 and 6.1.1.4'
O O 0.0110 0.0060 'International Tables Vol C Tables 4.2.6.8 and 6.1.1.4'
S S 0.1250 0.1230 'International Tables Vol C Tables 4.2.6.8 and 6.1.1.4'

loop_
_geom_angle_atom_site_label_1
_geom_angle_atom_site_label_2
_geom_angle_atom_site_label_3
_geom_angle
O2A S1A O1A 118.37(8)
O2A S1A N1A 110.21(9)
O1A S1A N1A 103.00(8)
O2A S1A C1A 108.89(8)
O1A S1A C1A 108.84(9)
N1A S1A C1A 106.89(8)
O1B S1B O2B 119.72(9)
O1B S1B N1B 109.20(9)
O2B S1B N1B 102.20(9)
O1B S1B C1B 109.19(9)
O2B S1B C1B 109.20(9)
N1B S1B C1B 106.42(8)
C10A O3A C8A 117.77(16)
C10B O3B C8B 117.51(15)
C7A N1A S1A 125.12(13)
C7A N1A H1A 112.8(16)
S1A N1A H1A 113.7(16)
C7B N1B S1B 125.72(14)
C7B N1B H1B 115.9(16)
S1B N1B H1B 111.7(16)
C7A N2A C9A 115.90(16)
C7B N2B C9B 115.34(16)
C11A N3A C7A 115.50(16)
C7B N3B C11B 116.24(15)
C4A N4A H4A1 120.0
C4A N4A H4A2 120.0
H4A1 N4A H4A2 120.0
C4B N4B H4B1 120.0
C4B N4B H4B2 120.0
H4B1 N4B H4B2 120.0
C2A C1A C6A 119.21(17)
C2A C1A S1A 121.24(14)
C6A C1A S1A 119.55(14)
C6B C1B C2B 119.83(17)
C6B C1B S1B 122.30(13)
C2B C1B S1B 117.86(15)
C3A C2A C1A 120.43(17)
C3A C2A H2A 119.8
C1A C2A H2A 119.8
C3B C2B C1B 120.11(19)
C3B C2B H2B 119.9
C1B C2B H2B 119.9
C2A C3A C4A 120.98(17)
C2A C3A H3A 119.5
C4A C3A H3A 119.5
C2B C3B C4B 120.61(17)
C2B C3B H3B 119.7
C4B C3B H3B 119.7
N4A C4A C3A 121.46(17)
N4A C4A C5A 120.25(18)
C3A C4A C5A 118.24(18)
N4B C4B C5B 121.3(2)
N4B C4B C3B 120.08(18)
C5B C4B C3B 118.65(18)
C6A C5A C4A 120.79(19)
C6A C5A H5A 119.6
C4A C5A H5A 119.6
C6B C5B C4B 120.83(19)
C6B C5B H5B 119.6
C4B C5B H5B 119.6
C5A C6A C1A 120.29(18)
C5A C6A H6A 119.9
C1A C6A H6A 119.9
C1B C6B C5B 119.94(17)
C1B C6B H6B 120.0
C5B C6B H6B 120.0
N2A C7A N3A 127.15(17)
N2A C7A N1A 115.05(16)
N3A C7A N1A 117.76(16)
N2B C7B N3B 127.16(16)
N2B C7B N1B 117.82(16)
N3B C7B N1B 115.02(16)
O3A C8A H8A3 109.5
O3A C8A H8A2 109.5
H8A3 C8A H8A2 109.5
O3A C8A H8A1 109.5
H8A3 C8A H8A1 109.5
H8A2 C8A H8A1 109.5
O3B C8B H8B1 109.5
O3B C8B H8B3 109.5
H8B1 C8B H8B3 109.5
O3B C8B H8B2 109.5
H8B1 C8B H8B2 109.5
H8B3 C8B H8B2 109.5
N2A C9A C10A 122.16(18)
N2A C9A H9A 118.9
C10A C9A H9A 118.9
N2B C9B C10B 122.98(17)
N2B C9B H9B 118.5
C10B C9B H9B 118.5
O3A C10A C9A 127.23(18)
O3A C10A C11A 116.63(17)
C9A C10A C11A 116.14(18)
O3B C10B C11B 126.17(16)
O3B C10B C9B 117.20(16)
C11B C10B C9B 116.62(17)
N3A C11A C10A 123.09(17)
N3A C11A H11A 118.5
C10A C11A H11A 118.5
N3B C11B C10B 121.58(16)
N3B C11B H11B 119.2
C10B C11B H11B 119.2

loop_
_geom_bond_atom_site_label_1
_geom_bond_atom_site_label_2
_geom_bond_distance
S1A O2A 1.4232(14)
S1A O1A 1.4406(14)
S1A N1A 1.6385(17)
S1A C1A 1.7371(19)
S1B O1B 1.4198(14)
S1B O2B 1.4320(15)
S1B N1B 1.6507(17)
S1B C1B 1.7435(18)
O3A C10A 1.356(2)
O3A C8A 1.414(2)
O3B C10B 1.362(2)
O3B C8B 1.432(2)
N1A C7A 1.401(2)
N1A H1A 0.79(2)
N1B C7B 1.396(2)
N1B H1B 0.80(2)
N2A C7A 1.318(2)
N2A C9A 1.345(2)
N2B C7B 1.326(2)
N2B C9B 1.329(2)
N3A C11A 1.324(2)
N3A C7A 1.326(2)
N3B C7B 1.329(2)
N3B C11B 1.343(2)
N4A C4A 1.364(3)
N4A H4A1 0.8600
N4A H4A2 0.8600
N4B C4B 1.371(2)
N4B H4B1 0.8600
N4B H4B2 0.8600
C1A C2A 1.389(2)
C1A C6A 1.394(3)
C1B C6B 1.377(3)
C1B C2B 1.392(2)
C2A C3A 1.368(3)
C2A H2A 0.9300
C2B C3B 1.372(3)
C2B H2B 0.9300
C3A C4A 1.396(3)
C3A H3A 0.9300
C3B C4B 1.393(3)
C3B H3B 0.9300
C4A C5A 1.398(3)
C4B C5B 1.389(3)
C5A C6A 1.372(3)
C5A H5A 0.9300
C5B C6B 1.381(3)
C5B H5B 0.9300
C6A H6A 0.9300
C6B H6B 0.9300
C8A H8A3 0.9600
C8A H8A2 0.9600
C8A H8A1 0.9600
C8B H8B1 0.9600
C8B H8B3 0.9600
C8B H8B2 0.9600
C9A C10A 1.369(3)
C9A H9A 0.9300
C9B C10B 1.386(3)
C9B H9B 0.9300
C10A C11A 1.382(3)
C10B C11B 1.375(2)
C11A H11A 0.9300
C11B H11B 0.9300

loop_
_geom_hbond_atom_site_label_D
_geom_hbond_atom_site_label_H
_geom_hbond_atom_site_label_A
_geom_hbond_site_symmetry_A
_geom_hbond_distance_DH
_geom_hbond_distance_HA
_geom_hbond_distance_DA
_geom_hbond_angle_DHA
N4A H4A1 O3B 1_455 0.86 2.22 3.072(2) 170.6
N4B H4B2 N2B 4_566 0.86 2.58 3.292(2) 140.7
C3B H3B O1B 4_566 0.93 2.53 3.406(2) 156.2
C8B H8B2 O2A 3_756 0.96 2.52 3.468(3) 169.2
C11B H11B N2A 1_656 0.93 2.62 3.332(2) 133.9
N1A H1A N3B 1_454 0.79(2) 2.19(2) 2.982(2) 174(2)
N1B H1B O1A 1_656 0.80(2) 2.12(2) 2.917(2) 172(2)

loop_
_geom_torsion_atom_site_label_1
_geom_torsion_atom_site_label_2
_geom_torsion_atom_site_label_3
_geom_torsion_atom_site_label_4
_geom_torsion
O2A S1A N1A C7A 61.24(17)
O1A S1A N1A C7A -171.57(15)
C1A S1A N1A C7A -56.95(17)
O1B S1B N1B C7B -61.03(17)
O2B S1B N1B C7B 171.21(15)
C1B S1B N1B C7B 56.71(17)
O2A S1A C1A C2A -6.43(18)
O1A S1A C1A C2A -136.78(15)
N1A S1A C1A C2A 112.61(16)
O2A S1A C1A C6A 173.64(16)
O1A S1A C1A C6A 43.29(18)
N1A S1A C1A C6A -67.32(18)
O1B S1B C1B C6B 13.09(18)
O2B S1B C1B C6B 145.71(15)
N1B S1B C1B C6B -104.66(16)
O1B S1B C1B C2B -167.33(14)
O2B S1B C1B C2B -34.71(17)
N1B S1B C1B C2B 74.93(16)
C6A C1A C2A C3A 1.1(3)
S1A C1A C2A C3A -178.84(14)
C6B C1B C2B C3B 0.5(3)
S1B C1B C2B C3B -179.06(16)
C1A C2A C3A C4A 0.6(3)
C1B C2B C3B C4B -0.6(3)
C2A C3A C4A N4A 179.97(18)
C2A C3A C4A C5A -2.5(3)
C2B C3B C4B N4B -178.87(19)
C2B C3B C4B C5B -0.4(3)
N4A C4A C5A C6A -179.6(2)
C3A C4A C5A C6A 2.8(3)
N4B C4B C5B C6B 179.88(18)
C3B C4B C5B C6B 1.4(3)
C4A C5A C6A C1A -1.2(3)
C2A C1A C6A C5A -0.8(3)
S1A C1A C6A C5A 179.15(17)
C2B C1B C6B C5B 0.5(3)
S1B C1B C6B C5B -179.94(15)
C4B C5B C6B C1B -1.4(3)
C9A N2A C7A N3A -2.5(3)
C9A N2A C7A N1A 175.30(16)
C11A N3A C7A N2A 1.7(3)
C11A N3A C7A N1A -176.01(17)
S1A N1A C7A N2A 152.67(15)
S1A N1A C7A N3A -29.3(2)
C9B N2B C7B N3B -1.3(3)
C9B N2B C7B N1B 178.50(16)
C11B N3B C7B N2B 2.8(3)
C11B N3B C7B N1B -177.04(14)
S1B N1B C7B N2B 17.3(2)
S1B N1B C7B N3B -162.86(13)
C7A N2A C9A C10A 1.0(3)
C7B N2B C9B C10B -1.1(3)
C8A O3A C10A C9A 1.7(3)
C8A O3A C10A C11A -179.07(18)
N2A C9A C10A O3A -179.74(18)
N2A C9A C10A C11A 1.0(3)
C8B O3B C10B C11B -4.6(3)
C8B O3B C10B C9B 176.02(17)
N2B C9B C10B O3B -178.64(17)
N2B C9B C10B C11B 1.9(3)
C7A N3A C11A C10A 0.6(3)
O3A C10A C11A N3A 178.83(18)
C9A C10A C11A N3A -1.8(3)
C7B N3B C11B C10B -1.8(2)
O3B C10B C11B N3B -179.73(16)
C9B C10B C11B N3B -0.3(3)

_cod_database_fobs_code 2020204
